data_7703032
loop_
_publ_author_name
'Deka, Rajesh'
'Sarkar, Arup'
'Butcher, Ray J.'
'Junk, Peter C.'
'Turner, David R.'
'Deacon, Glen B.'
'Singh, Harkesh B.'

_publ_section_title
;
 Isolation of the novel example of a monomeric organotellurinic acid.
;
_journal_issue 4
_journal_name_full 'Dalton transactions (Cambridge, England : 2003)'
_journal_page_first 1173
_journal_page_last 1180
_journal_paper_doi 10.1039/c9dt04013g
_journal_volume 49
_journal_year 2020
_chemical_formula_moiety 'C11 H8 Cl3 N Te'
_chemical_formula_sum 'C11 H8 Cl3 N Te'
_chemical_formula_weight 388.13
_space_group_crystal_system orthorhombic
_space_group_IT_number 19
_space_group_name_Hall 'P 2ac 2ab'
_space_group_name_H-M_alt 'P 21 21 21'
_atom_sites_solution_hydrogens geom
_audit_creation_method SHELXL-2018/3
_audit_update_record
;
2019-08-02 deposited with the CCDC.	2019-12-20 downloaded from the CCDC.
;
_cell_angle_alpha 90
_cell_angle_beta 90
_cell_angle_gamma 90
_cell_formula_units_Z 4
_cell_length_a 6.8250(2)
_cell_length_b 8.4104(3)
_cell_length_c 22.4903(8)
_cell_measurement_reflns_used 5558
_cell_measurement_temperature 100(2)
_cell_measurement_theta_max 29.6140
_cell_measurement_theta_min 2.5810
_cell_volume 1290.97(8)
_computing_cell_refinement 'CrysAlisPro 1.171.39.46 (Rigaku OD, 2018)'
_computing_data_collection 'CrysAlisPro 1.171.39.46 (Rigaku OD, 2018)'
_computing_data_reduction 'CrysAlisPro 1.171.39.46 (Rigaku OD, 2018)'
_computing_molecular_graphics 'SHELXTL (Sheldrick, 2008)'
_computing_publication_material 'SHELXTL (Sheldrick, 2008)'
_computing_structure_refinement 'SHELXL-2018/3 (Sheldrick, 2015b)'
_computing_structure_solution 'SHELXT (Sheldrick, 2015a)'
_diffrn_ambient_temperature 100(2)
_diffrn_measured_fraction_theta_full 0.998
_diffrn_measured_fraction_theta_max 0.998
_diffrn_measurement_device_type 'Rigaku Saturn 724 Dual Source CCD'
_diffrn_measurement_method '\w scans'
_diffrn_radiation_type MoK\a
_diffrn_radiation_wavelength 0.71073
_diffrn_reflns_av_R_equivalents 0.0645
_diffrn_reflns_av_unetI/netI 0.0611
_diffrn_reflns_Laue_measured_fraction_full 0.998
_diffrn_reflns_Laue_measured_fraction_max 0.998
_diffrn_reflns_limit_h_max 8
_diffrn_reflns_limit_h_min -8
_diffrn_reflns_limit_k_max 10
_diffrn_reflns_limit_k_min -9
_diffrn_reflns_limit_l_max 26
_diffrn_reflns_limit_l_min -26
_diffrn_reflns_number 8593
_diffrn_reflns_point_group_measured_fraction_full 0.998
_diffrn_reflns_point_group_measured_fraction_max 0.998
_diffrn_reflns_theta_full 24.994
_diffrn_reflns_theta_max 24.994
_diffrn_reflns_theta_min 2.586
_diffrn_source 'fine-focus sealed X-ray tube'
_exptl_absorpt_coefficient_mu 2.896
_exptl_absorpt_correction_T_max 1.00000
_exptl_absorpt_correction_T_min 0.75000
_exptl_absorpt_correction_type multi-scan
_exptl_absorpt_process_details
;
CrysAlisPro 1.171.39.46 (Rigaku Oxford Diffraction, 2018)
Empirical absorption correction using spherical harmonics,
 implemented in SCALE3 ABSPACK scaling algorithm.
;
_exptl_crystal_colour colorless
_exptl_crystal_density_diffrn 1.997
_exptl_crystal_description rod
_exptl_crystal_F_000 736
_exptl_crystal_size_max 0.2
_exptl_crystal_size_mid 0.1
_exptl_crystal_size_min 0.08
_refine_diff_density_max 0.659
_refine_diff_density_min -0.514
_refine_diff_density_rms 0.117
_refine_ls_abs_structure_details
;
 Flack x determined using 757 quotients [(I+)-(I-)]/[(I+)+(I-)]
 (Parsons, Flack and Wagner, Acta Cryst. B69 (2013) 249-259).
;
_refine_ls_abs_structure_Flack -0.02(3)
_refine_ls_extinction_method none
_refine_ls_goodness_of_fit_ref 1.027
_refine_ls_hydrogen_treatment constr
_refine_ls_matrix_type full
_refine_ls_number_parameters 145
_refine_ls_number_reflns 2259
_refine_ls_number_restraints 0
_refine_ls_restrained_S_all 1.027
_refine_ls_R_factor_all 0.0403
_refine_ls_R_factor_gt 0.0354
_refine_ls_shift/su_max 0.000
_refine_ls_shift/su_mean 0.000
_refine_ls_structure_factor_coef Fsqd
_refine_ls_weighting_details 'w=1/[\s^2^(Fo^2^)+(0.0255P)^2^] where P=(Fo^2^+2Fc^2^)/3'
_refine_ls_weighting_scheme calc
_refine_ls_wR_factor_gt 0.0653
_refine_ls_wR_factor_ref 0.0683
_reflns_Friedel_coverage 0.687
_reflns_Friedel_fraction_full 0.999
_reflns_Friedel_fraction_max 0.999
_reflns_number_gt 2068
_reflns_number_total 2259
_reflns_threshold_expression 'I > 2\s(I)'
_cod_data_source_file c9dt04013g2.cif
_cod_data_source_block shelx_CCDC3
_cod_depositor_comments 'Adding full bibliography for 7703029--7703033.cif.'
_cod_original_cell_volume 1290.98(9)
_cod_database_code 7703032
_shelx_shelxl_version_number 2018/3
_shelx_space_group_comment
;
The symmetry employed for this shelxl refinement is uniquely defined
by the following loop, which should always be used as a source of
symmetry information in preference to the above space-group names.
They are only intended as comments.
;

loop_
_space_group_symop_operation_xyz
'x, y, z'
'-x+1/2, -y, z+1/2'
'-x, y+1/2, -z+1/2'
'x+1/2, -y+1/2, -z'

loop_
_atom_site_label
_atom_site_type_symbol
_atom_site_fract_x
_atom_site_fract_y
_atom_site_fract_z
_atom_site_U_iso_or_equiv
_atom_site_adp_type
_atom_site_occupancy
_atom_site_site_symmetry_order
_atom_site_calc_flag
_atom_site_refinement_flags_posn
_atom_site_refinement_flags_adp
Te Te 0.31672(7) 0.72043(7) 0.40605(2) 0.01954(16) Uani 1 1 d . .
Cl1 Cl 0.0825(3) 0.9404(3) 0.39607(11) 0.0332(6) Uani 1 1 d . .
Cl2 Cl 0.4906(3) 0.7995(3) 0.31255(9) 0.0282(5) Uani 1 1 d . .
Cl3 Cl 0.1363(3) 0.6067(3) 0.49377(8) 0.0312(6) Uani 1 1 d . .
N1 N 0.4899(9) 0.4878(7) 0.4063(3) 0.0190(15) Uani 1 1 d . .
C1 C 0.1452(11) 0.5652(9) 0.3543(3) 0.0171(18) Uani 1 1 d . .
C2 C -0.0374(11) 0.6053(11) 0.3304(3) 0.022(2) Uani 1 1 d . .
H2A H -0.091642 0.707699 0.337316 0.027 Uiso 1 1 calc R U
C3 C -0.1376(11) 0.4958(10) 0.2970(3) 0.023(2) Uani 1 1 d . .
H3A H -0.259823 0.524209 0.279797 0.028 Uiso 1 1 calc R U
C4 C -0.0640(12) 0.3454(11) 0.2879(4) 0.027(2) Uani 1 1 d . .
H4A H -0.136149 0.270383 0.265166 0.032 Uiso 1 1 calc R U
C5 C 0.1154(11) 0.3039(11) 0.3120(3) 0.027(2) Uani 1 1 d . .
H5A H 0.167104 0.200589 0.305221 0.032 Uiso 1 1 calc R U
C6 C 0.2201(11) 0.4120(10) 0.3460(3) 0.0200(19) Uani 1 1 d . .
C7 C 0.4097(11) 0.3708(10) 0.3744(4) 0.0195(19) Uani 1 1 d . .
C8 C 0.4980(11) 0.2244(11) 0.3725(4) 0.028(2) Uani 1 1 d . .
H8A H 0.442483 0.140613 0.349745 0.033 Uiso 1 1 calc R U
C9 C 0.6717(11) 0.2001(10) 0.4048(4) 0.033(2) Uani 1 1 d . .
H9A H 0.734980 0.099549 0.403992 0.040 Uiso 1 1 calc R U
C10 C 0.7490(12) 0.3222(11) 0.4374(4) 0.033(2) Uani 1 1 d . .
H10A H 0.864961 0.306250 0.460040 0.039 Uiso 1 1 calc R U
C11 C 0.6579(11) 0.4685(11) 0.4373(3) 0.0233(19) Uani 1 1 d . .
H11A H 0.712581 0.554916 0.458866 0.028 Uiso 1 1 calc R U

loop_
_atom_site_aniso_label
_atom_site_aniso_U_11
_atom_site_aniso_U_22
_atom_site_aniso_U_33
_atom_site_aniso_U_23
_atom_site_aniso_U_13
_atom_site_aniso_U_12
Te 0.0164(2) 0.0182(3) 0.0240(3) -0.0027(3) -0.0012(2) 0.0020(3)
Cl1 0.0255(11) 0.0207(12) 0.0534(14) -0.0025(11) 0.0015(12) 0.0081(10)
Cl2 0.0206(10) 0.0294(12) 0.0347(11) 0.0043(11) 0.0026(9) 0.0006(11)
Cl3 0.0311(13) 0.0384(13) 0.0241(10) -0.0015(11) 0.0032(9) 0.0023(11)
N1 0.019(3) 0.018(4) 0.021(3) 0.001(4) 0.003(3) 0.007(3)
C1 0.020(5) 0.013(4) 0.018(4) -0.002(3) 0.001(3) -0.001(4)
C2 0.016(4) 0.026(5) 0.025(4) 0.007(4) -0.002(4) 0.004(4)
C3 0.012(4) 0.032(5) 0.025(4) 0.000(4) -0.003(4) -0.005(4)
C4 0.026(5) 0.029(5) 0.025(4) -0.006(4) 0.001(4) -0.001(4)
C5 0.027(5) 0.024(5) 0.028(4) -0.001(4) 0.003(4) 0.003(4)
C6 0.017(4) 0.022(5) 0.022(4) 0.005(4) 0.004(4) 0.000(4)
C7 0.018(4) 0.013(5) 0.027(4) 0.001(4) 0.005(4) -0.004(4)
C8 0.022(4) 0.020(5) 0.041(5) 0.004(5) 0.004(4) -0.008(5)
C9 0.027(4) 0.025(5) 0.048(5) 0.011(5) 0.013(5) 0.006(5)
C10 0.021(4) 0.043(7) 0.035(5) 0.009(5) -0.001(4) 0.008(4)
C11 0.014(4) 0.033(5) 0.023(4) -0.001(4) -0.008(4) 0.002(4)

loop_
_atom_type_symbol
_atom_type_description
_atom_type_scat_dispersion_real
_atom_type_scat_dispersion_imag
_atom_type_scat_source
C C 0.0033 0.0016 'International Tables Vol C Tables 4.2.6.8 and 6.1.1.4'
H H 0.0000 0.0000 'International Tables Vol C Tables 4.2.6.8 and 6.1.1.4'
Cl Cl 0.1484 0.1585 'International Tables Vol C Tables 4.2.6.8 and 6.1.1.4'
N N 0.0061 0.0033 'International Tables Vol C Tables 4.2.6.8 and 6.1.1.4'
Te Te -0.5308 1.6751 'International Tables Vol C Tables 4.2.6.8 and 6.1.1.4'

loop_
_geom_angle_atom_site_label_1
_geom_angle_atom_site_label_2
_geom_angle_atom_site_label_3
_geom_angle
C1 Te N1 76.0(3)
C1 Te Cl1 93.1(2)
N1 Te Cl1 169.07(17)
C1 Te Cl2 88.0(2)
N1 Te Cl2 89.11(17)
Cl1 Te Cl2 91.82(7)
C1 Te Cl3 85.7(2)
N1 Te Cl3 85.72(17)
Cl1 Te Cl3 92.26(7)
Cl2 Te Cl3 172.64(8)
C7 N1 C11 122.4(7)
C7 N1 Te 114.7(5)
C11 N1 Te 122.9(6)
C6 C1 C2 119.8(7)
C6 C1 Te 116.2(6)
C2 C1 Te 123.9(6)
C3 C2 C1 119.5(8)
C3 C2 H2A 120.2
C1 C2 H2A 120.2
C2 C3 C4 121.1(8)
C2 C3 H3A 119.5
C4 C3 H3A 119.5
C3 C4 C5 119.8(8)
C3 C4 H4A 120.1
C5 C4 H4A 120.1
C4 C5 C6 120.4(8)
C4 C5 H5A 119.8
C6 C5 H5A 119.8
C5 C6 C1 119.3(7)
C5 C6 C7 122.2(8)
C1 C6 C7 118.5(8)
N1 C7 C8 119.9(7)
N1 C7 C6 114.6(7)
C8 C7 C6 125.4(8)
C7 C8 C9 119.0(8)
C7 C8 H8A 120.5
C9 C8 H8A 120.5
C10 C9 C8 119.6(8)
C10 C9 H9A 120.2
C8 C9 H9A 120.2
C9 C10 C11 119.6(8)
C9 C10 H10A 120.2
C11 C10 H10A 120.2
N1 C11 C10 119.4(8)
N1 C11 H11A 120.3
C10 C11 H11A 120.3

loop_
_geom_bond_atom_site_label_1
_geom_bond_atom_site_label_2
_geom_bond_distance
Te C1 2.104(7)
Te N1 2.286(6)
Te Cl1 2.455(2)
Te Cl2 2.505(2)
Te Cl3 2.515(2)
N1 C7 1.336(10)
N1 C11 1.351(9)
C1 C6 1.398(11)
C1 C2 1.399(10)
C2 C3 1.372(11)
C2 H2A 0.9500
C3 C4 1.376(12)
C3 H3A 0.9500
C4 C5 1.384(11)
C4 H4A 0.9500
C5 C6 1.387(11)
C5 H5A 0.9500
C6 C7 1.484(10)
C7 C8 1.371(12)
C8 C9 1.405(11)
C8 H8A 0.9500
C9 C10 1.368(11)
C9 H9A 0.9500
C10 C11 1.379(11)
C10 H10A 0.9500
C11 H11A 0.9500

loop_
_geom_torsion_atom_site_label_1
_geom_torsion_atom_site_label_2
_geom_torsion_atom_site_label_3
_geom_torsion_atom_site_label_4
_geom_torsion
C6 C1 C2 C3 -2.7(11)
Te C1 C2 C3 179.7(5)
C1 C2 C3 C4 1.8(11)
C2 C3 C4 C5 -1.0(12)
C3 C4 C5 C6 1.0(12)
C4 C5 C6 C1 -1.8(11)
C4 C5 C6 C7 177.9(7)
C2 C1 C6 C5 2.7(11)
Te C1 C6 C5 -179.5(5)
C2 C1 C6 C7 -177.0(6)
Te C1 C6 C7 0.8(9)
C11 N1 C7 C8 0.2(12)
Te N1 C7 C8 -178.3(6)
C11 N1 C7 C6 177.0(7)
Te N1 C7 C6 -1.6(8)
C5 C6 C7 N1 -179.1(7)
C1 C6 C7 N1 0.6(10)
C5 C6 C7 C8 -2.5(12)
C1 C6 C7 C8 177.2(8)
N1 C7 C8 C9 0.4(12)
C6 C7 C8 C9 -175.9(7)
C7 C8 C9 C10 0.1(12)
C8 C9 C10 C11 -1.3(12)
C7 N1 C11 C10 -1.4(12)
Te N1 C11 C10 177.0(6)
C9 C10 C11 N1 1.9(12)
